data_7039863
loop_
_publ_author_name
'Perrin, Andrea'
'Musa, Osama M.'
'Steed, Jonathan W.'

_publ_section_title
;
 Modulating the hydration behaviour of calcium chloride by lactam
 complexation.
;
_journal_issue 30
_journal_name_full 'Dalton transactions (Cambridge, England : 2003)'
_journal_page_first 12181
_journal_page_last 12187
_journal_paper_doi 10.1039/c6dt02296k
_journal_volume 45
_journal_year 2016
_chemical_formula_moiety 'C12 H30 Ca N2 O8, 2(Cl), H2 O'
_chemical_formula_sum 'C12 H32 Ca Cl2 N2 O9'
_chemical_formula_weight 459.38
_chemical_name_systematic
;
 ? 
;
_space_group_crystal_system triclinic
_space_group_IT_number 2
_space_group_name_Hall '-P 1'
_space_group_name_H-M_alt 'P -1'
_symmetry_space_group_name_Hall '-P 1'
_symmetry_space_group_name_H-M 'P -1'
_atom_sites_solution_hydrogens geom
_atom_sites_solution_primary direct
_atom_sites_solution_secondary difmap
_audit_creation_date 2014-01-18
_audit_creation_method
;
Olex2 1.2
(compiled 2013.12.10 svn.r2850 for OlexSys, GUI svn.r4736)
;
_audit_update_record
;
2016-07-05 deposited with the CCDC.
2016-07-07 downloaded from the CCDC.
;
_cell_angle_alpha 99.325(5)
_cell_angle_beta 95.103(4)
_cell_angle_gamma 104.163(5)
_cell_formula_units_Z 2
_cell_length_a 8.8007(5)
_cell_length_b 8.9311(5)
_cell_length_c 14.7500(8)
_cell_measurement_reflns_used 3965
_cell_measurement_temperature 120
_cell_measurement_theta_max 32.4757
_cell_measurement_theta_min 2.6181
_cell_volume 1099.19(11)
_computing_cell_refinement
;
CrysAlisPro, Agilent Technologies,
Version 1.171.36.20 (release 27-06-2012 CrysAlis171 .NET)
(compiled Jul 11 2012,15:38:31)
;
_computing_data_collection
;
CrysAlisPro, Agilent Technologies,
Version 1.171.36.20 (release 27-06-2012 CrysAlis171 .NET)
(compiled Jul 11 2012,15:38:31)
;
_computing_data_reduction
;
CrysAlisPro, Agilent Technologies,
Version 1.171.36.20 (release 27-06-2012 CrysAlis171 .NET)
(compiled Jul 11 2012,15:38:31)
;
_computing_molecular_graphics 'Olex2 (Dolomanov et al., 2009)'
_computing_publication_material 'Olex2 (Dolomanov et al., 2009)'
_computing_structure_refinement 'ShelXL (Sheldrick, 2008)'
_computing_structure_solution 'ShelXS (Sheldrick, 2008)'
_diffrn_ambient_temperature 120
_diffrn_detector_area_resol_mean 16.1511
_diffrn_measured_fraction_theta_full 0.999
_diffrn_measured_fraction_theta_max 0.999
_diffrn_measurement_details
;
  1 omega  -91.00   42.00   1.0000   20.0000
omega____ theta____ kappa____ phi______ frames
    -      -26.3429    0.0000 -120.0000 133

  2 omega -100.00  -66.00   1.0000   20.0000
omega____ theta____ kappa____ phi______ frames
    -      -26.3429 -179.0000    0.0000 34

  3 omega  -95.00  -14.00   1.0000   20.0000
omega____ theta____ kappa____ phi______ frames
    -      -26.3429  -38.0000   30.0000 81

  4 omega -100.00  -41.00   1.0000   20.0000
omega____ theta____ kappa____ phi______ frames
    -      -26.3429 -179.0000  150.0000 59

  5 omega   56.00   81.00   1.0000   20.0000
omega____ theta____ kappa____ phi______ frames
    -       26.9679  179.0000   30.0000 25

  6 omega   23.00   79.00   1.0000   20.0000
omega____ theta____ kappa____ phi______ frames
    -       26.9679 -122.0000   34.0000 56

  7 omega   20.00   82.00   1.0000   20.0000
omega____ theta____ kappa____ phi______ frames
    -       26.9679 -122.0000 -145.0000 62
;
_diffrn_measurement_device_type 'Xcalibur, Sapphire3, Gemini ultra'
_diffrn_measurement_method '\w scans'
_diffrn_orient_matrix_UB_11 -0.0049377000
_diffrn_orient_matrix_UB_12 0.0786415000
_diffrn_orient_matrix_UB_13 0.0122795000
_diffrn_orient_matrix_UB_21 -0.0034995000
_diffrn_orient_matrix_UB_22 0.0069688000
_diffrn_orient_matrix_UB_23 -0.0473168000
_diffrn_orient_matrix_UB_31 -0.0836655000
_diffrn_orient_matrix_UB_32 -0.0269840000
_diffrn_orient_matrix_UB_33 -0.0053728000
_diffrn_radiation_monochromator graphite
_diffrn_radiation_type MoK\a
_diffrn_radiation_wavelength 0.71073
_diffrn_reflns_av_R_equivalents 0.0288
_diffrn_reflns_av_unetI/netI 0.0395
_diffrn_reflns_limit_h_max 9
_diffrn_reflns_limit_h_min -10
_diffrn_reflns_limit_k_max 9
_diffrn_reflns_limit_k_min -11
_diffrn_reflns_limit_l_max 18
_diffrn_reflns_limit_l_min -18
_diffrn_reflns_number 8493
_diffrn_reflns_theta_full 26.00
_diffrn_reflns_theta_max 26.00
_diffrn_reflns_theta_min 2.62
_diffrn_source 'Enhance (Mo) X-ray Source'
_exptl_absorpt_coefficient_mu 0.571
_exptl_absorpt_correction_T_max 0.974
_exptl_absorpt_correction_T_min 0.921
_exptl_absorpt_correction_type analytical
_exptl_absorpt_process_details
;
CrysAlisPro, Agilent Technologies,
Version 1.171.36.20 (release 27-06-2012 CrysAlis171 .NET)
(compiled Jul 11 2012,15:38:31)
Analytical numeric absorption correction using a multifaceted crystal
            model based on expressions derived by R.C. Clark & J.S. Reid.
(Clark, R. C. & Reid, J. S. (1995). Acta Cryst. A51, 887-897)
;
_exptl_crystal_colour colourless
_exptl_crystal_colour_primary colourless
_exptl_crystal_density_diffrn 1.388
_exptl_crystal_density_method 'not measured'
_exptl_crystal_description block
_exptl_crystal_F_000 488
_exptl_crystal_recrystallization_method 'Re-crystallisation from solvent'
_exptl_crystal_size_max 0.4521
_exptl_crystal_size_mid 0.3035
_exptl_crystal_size_min 0.1295
_refine_diff_density_max 0.695
_refine_diff_density_min -0.579
_refine_diff_density_rms 0.065
_refine_ls_extinction_method none
_refine_ls_goodness_of_fit_ref 1.053
_refine_ls_hydrogen_treatment constr
_refine_ls_matrix_type full
_refine_ls_number_parameters 243
_refine_ls_number_reflns 4306
_refine_ls_number_restraints 0
_refine_ls_restrained_S_all 1.053
_refine_ls_R_factor_all 0.0434
_refine_ls_R_factor_gt 0.0360
_refine_ls_shift/su_max 0.031
_refine_ls_shift/su_mean 0.001
_refine_ls_structure_factor_coef Fsqd
_refine_ls_weighting_details 'calc w=1/[\s^2^(Fo^2^)+(0.0395P)^2^+0.7921P] where P=(Fo^2^+2Fc^2^)/3'
_refine_ls_weighting_scheme calc
_refine_ls_wR_factor_gt 0.0868
_refine_ls_wR_factor_ref 0.0954
_reflns_number_gt 3745
_reflns_number_total 4306
_reflns_threshold_expression >2sigma(I)
_cod_data_source_file c6dt02296k2.cif
_cod_data_source_block ap82_2
_cod_depositor_comments 'Adding full bibliography for 7039860--7039863.cif.'
_cod_original_cell_volume 1099.18(11)
_cod_database_code 7039863
_chemical_oxdiff_formula CaCl2C12H32O9N2
_reflns_odcompleteness_completeness 99.91
_reflns_odcompleteness_iscentric 1
_reflns_odcompleteness_theta 30.44
_olex2_refinement_description
;
1. Fixed Uiso
 At 1.2 times of:
  All C(H,H) groups
 At 1.5 times of:
  All O(H,H) groups
2.a Free rotating group:
 O6S(H6SA,H6SB)
2.b Rotating group:
 O1S(H1SA,H1SB), O4S(H4SA,H4SB), O5S(H5SA,H5SB), O2S(H2SA,H2SB), O3S(H3SA,H3SB)
2.c Secondary CH2 refined with riding coordinates:
 C6(H6A,H6B), C5(H5A,H5B), C8(H8A,H8B), C7(H7A,H7B), C2(H2A,H2B), C4(H4A,H4B),
 C10(H10A,H10B), C11(H11A,H11B), C12(H12A,H12B), C3(H3A,H3B)
;

loop_
_space_group_symop_id
_space_group_symop_operation_xyz
1 'x, y, z'
2 '-x, -y, -z'

loop_
_atom_site_label
_atom_site_type_symbol
_atom_site_fract_x
_atom_site_fract_y
_atom_site_fract_z
_atom_site_U_iso_or_equiv
_atom_site_adp_type
_atom_site_occupancy
_atom_site_symmetry_multiplicity
_atom_site_calc_flag
_atom_site_refinement_flags_posn
Ca1 Ca 0.12529(5) 0.18038(5) 0.29170(3) 0.01196(12) Uani 1 1 d .
Cl1 Cl 0.11631(6) 0.71216(6) 0.41166(4) 0.01842(13) Uani 1 1 d .
O1S O 0.07608(18) 0.35734(18) 0.41852(10) 0.0198(3) Uani 1 1 d .
H1SA H 0.0302 0.3291 0.4684 0.030 Uiso 1 1 d GR
H1SB H 0.1001 0.4640 0.4248 0.030 Uiso 1 1 d GR
O4S O 0.11292(18) 0.12901(18) 0.12499(10) 0.0185(3) Uani 1 1 d .
H4SA H 0.1483 0.0541 0.0917 0.028 Uiso 1 1 d GR
H4SB H 0.0722 0.1818 0.0864 0.028 Uiso 1 1 d GR
O1 O 0.40281(17) 0.25182(18) 0.30244(11) 0.0188(3) Uani 1 1 d .
O2 O 0.64930(16) 0.74651(17) 0.39277(10) 0.0158(3) Uani 1 1 d .
O5S O 0.1671(2) 0.43654(19) 0.24858(11) 0.0239(4) Uani 1 1 d .
H5SA H 0.1096 0.4913 0.2784 0.036 Uiso 1 1 d GR
H5SB H 0.1394 0.4256 0.1884 0.036 Uiso 1 1 d GR
O2S O 0.1498(2) 0.07656(19) 0.43426(11) 0.0238(4) Uani 1 1 d .
H2SA H 0.0674 -0.0016 0.4338 0.036 Uiso 1 1 d GR
H2SB H 0.1556 0.1506 0.4822 0.036 Uiso 1 1 d GR
N1 N 0.6361(2) 0.4257(2) 0.29330(12) 0.0157(4) Uani 1 1 d .
O6S O 0.2158(2) 0.4866(2) 0.07371(12) 0.0254(4) Uani 1 1 d .
H6SA H 0.2031 0.5770 0.0648 0.038 Uiso 1 1 d G
H6SB H 0.1409 0.4113 0.0393 0.038 Uiso 1 1 d G
N2 N 0.6094(2) 0.9374(2) 0.25846(12) 0.0173(4) Uani 1 1 d .
O3S O 0.1034(2) -0.09704(19) 0.24893(11) 0.0307(4) Uani 1 1 d .
H3SA H 0.1001 -0.1618 0.2875 0.046 Uiso 1 1 d GR
H3SB H 0.0974 -0.1481 0.1925 0.046 Uiso 1 1 d GR
O3 O 0.85094(18) 1.1048(2) 0.26196(12) 0.0269(4) Uani 1 1 d .
C6 C 0.5908(3) 0.6050(3) 0.42728(15) 0.0171(4) Uani 1 1 d .
H6A H 0.4762 0.5619 0.4058 0.021 Uiso 1 1 calc R
H6B H 0.6065 0.6282 0.4959 0.021 Uiso 1 1 calc R
C1 C 0.5044(2) 0.3148(3) 0.25638(15) 0.0151(4) Uani 1 1 d .
C5 C 0.6785(2) 0.4857(3) 0.39254(15) 0.0168(4) Uani 1 1 d .
H5A H 0.7937 0.5353 0.4061 0.020 Uiso 1 1 calc R
H5B H 0.6539 0.3970 0.4260 0.020 Uiso 1 1 calc R
C9 C 0.7369(2) 0.9982(3) 0.22024(15) 0.0187(5) Uani 1 1 d .
C8 C 0.5968(3) 0.9830(3) 0.35623(15) 0.0213(5) Uani 1 1 d .
H8A H 0.5215 1.0491 0.3626 0.026 Uiso 1 1 calc R
H8B H 0.7013 1.0470 0.3890 0.026 Uiso 1 1 calc R
C7 C 0.5415(3) 0.8425(3) 0.40104(16) 0.0213(5) Uani 1 1 d .
H7A H 0.5349 0.8784 0.4673 0.026 Uiso 1 1 calc R
H7B H 0.4347 0.7806 0.3706 0.026 Uiso 1 1 calc R
C2 C 0.5012(3) 0.2786(3) 0.15309(16) 0.0233(5) Uani 1 1 d .
H2A H 0.4043 0.2944 0.1211 0.028 Uiso 1 1 calc R
H2B H 0.5046 0.1685 0.1323 0.028 Uiso 1 1 calc R
C4 C 0.7396(3) 0.4769(3) 0.22557(16) 0.0256(5) Uani 1 1 d .
H4A H 0.8403 0.4473 0.2353 0.031 Uiso 1 1 calc R
H4B H 0.7632 0.5922 0.2300 0.031 Uiso 1 1 calc R
C10 C 0.7162(3) 0.9177(3) 0.12037(16) 0.0274(6) Uani 1 1 d .
H10A H 0.7877 0.8481 0.1113 0.033 Uiso 1 1 calc R
H10B H 0.7384 0.9959 0.0795 0.033 Uiso 1 1 calc R
C11 C 0.5430(3) 0.8221(3) 0.10002(16) 0.0280(6) Uani 1 1 d .
H11A H 0.5332 0.7159 0.0638 0.034 Uiso 1 1 calc R
H11B H 0.4787 0.8755 0.0647 0.034 Uiso 1 1 calc R
C12 C 0.4892(3) 0.8116(3) 0.19554(16) 0.0250(5) Uani 1 1 d .
H12A H 0.3828 0.8295 0.1974 0.030 Uiso 1 1 calc R
H12B H 0.4873 0.7077 0.2115 0.030 Uiso 1 1 calc R
C3 C 0.6465(3) 0.3918(4) 0.13318(18) 0.0393(7) Uani 1 1 d .
H3A H 0.7103 0.3342 0.0964 0.047 Uiso 1 1 calc R
H3B H 0.6160 0.4675 0.0977 0.047 Uiso 1 1 calc R
Cl2 Cl 0.09360(7) 0.77948(7) 0.03605(4) 0.02338(14) Uani 1 1 d .

loop_
_atom_site_aniso_label
_atom_site_aniso_U_11
_atom_site_aniso_U_22
_atom_site_aniso_U_33
_atom_site_aniso_U_23
_atom_site_aniso_U_13
_atom_site_aniso_U_12
Ca1 0.0146(2) 0.0096(2) 0.0101(2) 0.00113(16) 0.00090(15) 0.00118(16)
Cl1 0.0255(3) 0.0124(3) 0.0191(3) 0.0052(2) 0.0081(2) 0.0051(2)
O1S 0.0336(9) 0.0121(8) 0.0144(8) 0.0026(6) 0.0087(6) 0.0056(7)
O4S 0.0265(8) 0.0170(8) 0.0121(8) 0.0023(6) 0.0011(6) 0.0068(6)
O1 0.0160(8) 0.0210(8) 0.0196(8) 0.0070(7) 0.0033(6) 0.0030(6)
O2 0.0162(7) 0.0148(8) 0.0173(8) 0.0045(6) 0.0048(6) 0.0041(6)
O5S 0.0413(10) 0.0180(9) 0.0168(8) 0.0057(7) 0.0104(7) 0.0124(7)
O2S 0.0421(10) 0.0113(8) 0.0144(8) 0.0008(6) 0.0006(7) 0.0029(7)
N1 0.0157(9) 0.0163(10) 0.0136(9) 0.0010(7) 0.0029(7) 0.0020(7)
O6S 0.0339(10) 0.0205(9) 0.0231(9) 0.0090(7) 0.0035(7) 0.0066(7)
N2 0.0160(9) 0.0190(10) 0.0149(9) 0.0024(8) 0.0001(7) 0.0019(7)
O3S 0.0662(13) 0.0144(9) 0.0129(8) 0.0028(7) 0.0052(8) 0.0130(8)
O3 0.0180(8) 0.0277(10) 0.0280(9) -0.0026(8) 0.0008(7) -0.0015(7)
C6 0.0206(11) 0.0164(11) 0.0134(11) 0.0025(9) 0.0041(8) 0.0027(9)
C1 0.0169(11) 0.0137(11) 0.0163(11) 0.0029(9) 0.0010(8) 0.0072(8)
C5 0.0179(11) 0.0166(11) 0.0133(11) 0.0014(9) -0.0009(8) 0.0017(9)
C9 0.0159(11) 0.0204(12) 0.0190(12) 0.0037(9) -0.0002(8) 0.0044(9)
C8 0.0273(12) 0.0226(12) 0.0167(11) 0.0038(10) 0.0049(9) 0.0107(10)
C7 0.0254(12) 0.0245(13) 0.0195(12) 0.0066(10) 0.0087(9) 0.0130(10)
C2 0.0214(12) 0.0279(13) 0.0176(12) 0.0003(10) 0.0012(9) 0.0042(10)
C4 0.0211(12) 0.0331(14) 0.0197(12) 0.0051(11) 0.0075(9) -0.0002(10)
C10 0.0275(13) 0.0338(15) 0.0180(12) 0.0006(11) 0.0049(10) 0.0047(11)
C11 0.0291(13) 0.0307(14) 0.0169(12) -0.0004(11) -0.0038(10) -0.0001(11)
C12 0.0185(11) 0.0284(13) 0.0210(12) 0.0017(10) -0.0023(9) -0.0032(10)
C3 0.0414(16) 0.0462(18) 0.0179(13) -0.0027(12) 0.0096(11) -0.0078(13)
Cl2 0.0357(3) 0.0198(3) 0.0152(3) -0.0008(2) -0.0027(2) 0.0131(2)

loop_
_atom_type_symbol
_atom_type_description
_atom_type_scat_dispersion_real
_atom_type_scat_dispersion_imag
_atom_type_scat_source
C C 0.0033 0.0016 'International Tables Vol C Tables 4.2.6.8 and 6.1.1.4'
H H 0.0000 0.0000 'International Tables Vol C Tables 4.2.6.8 and 6.1.1.4'
N N 0.0061 0.0033 'International Tables Vol C Tables 4.2.6.8 and 6.1.1.4'
O O 0.0106 0.0060 'International Tables Vol C Tables 4.2.6.8 and 6.1.1.4'
Cl Cl 0.1484 0.1585 'International Tables Vol C Tables 4.2.6.8 and 6.1.1.4'
Ca Ca 0.2262 0.3064 'International Tables Vol C Tables 4.2.6.8 and 6.1.1.4'

loop_
_exptl_crystal_face_index_h
_exptl_crystal_face_index_k
_exptl_crystal_face_index_l
_exptl_crystal_face_perp_dist
_exptl_oxdiff_crystal_face_indexfrac_h
_exptl_oxdiff_crystal_face_indexfrac_k
_exptl_oxdiff_crystal_face_indexfrac_l
_exptl_oxdiff_crystal_face_x
_exptl_oxdiff_crystal_face_y
_exptl_oxdiff_crystal_face_z
-12 -2 3 0.2031 -11.9921 -1.9989 2.9909 -0.0613 -0.1135 1.0412
12 2 -3 0.2031 11.9921 1.9989 -2.9909 0.0613 0.1135 -1.0412
-1 6 -20 0.0919 -1.0012 5.9966 -19.9694 0.2313 0.9902 0.0292
1 -6 20 0.1083 1.0012 -5.9966 19.9694 -0.2313 -0.9902 -0.0292
1 7 15 0.0617 0.9935 6.9963 14.9744 0.7292 -0.6633 -0.3524
-7 6 15 0.0835 -7.0012 5.9968 14.9715 0.6900 -0.6421 0.3435
2 -7 -16 0.0558 2.0048 -6.9963 -15.9716 -0.7562 0.7000 0.1069

loop_
_geom_angle_atom_site_label_1
_geom_angle_atom_site_label_2
_geom_angle_atom_site_label_3
_geom_angle
_geom_angle_site_symmetry_1
_geom_angle_site_symmetry_3
O1S Ca1 O4S 142.76(6) . .
O1S Ca1 O5S 72.41(5) . .
O1S Ca1 O2S 70.17(5) . .
O1S Ca1 O3S 138.01(6) . .
O4S Ca1 O5S 75.00(5) . .
O4S Ca1 O2S 146.36(6) . .
O1 Ca1 O1S 103.00(6) . .
O1 Ca1 O4S 88.54(5) . .
O1 Ca1 O5S 80.17(6) . .
O1 Ca1 O2S 88.66(6) . .
O1 Ca1 O3S 93.76(6) . .
O5S Ca1 O2S 137.21(6) . .
O3S Ca1 O4S 74.67(6) . .
O3S Ca1 O5S 149.19(6) . .
O3S Ca1 O2S 72.08(6) . .
O3 Ca1 O1S 82.52(6) 1_445 .
O3 Ca1 O4S 84.60(6) 1_445 .
O3 Ca1 O1 173.13(6) 1_445 .
O3 Ca1 O5S 97.87(6) 1_445 .
O3 Ca1 O2S 97.13(6) 1_445 .
O3 Ca1 O3S 84.56(6) 1_445 .
C1 O1 Ca1 136.98(14) . .
C7 O2 C6 110.49(16) . .
C1 N1 C5 123.38(17) . .
C1 N1 C4 114.00(18) . .
C5 N1 C4 122.54(18) . .
C9 N2 C8 122.77(19) . .
C9 N2 C12 114.29(19) . .
C8 N2 C12 122.74(18) . .
C9 O3 Ca1 143.37(16) . 1_665
O2 C6 C5 109.31(16) . .
O1 C1 N1 124.1(2) . .
O1 C1 C2 126.85(19) . .
N1 C1 C2 109.04(18) . .
N1 C5 C6 111.98(17) . .
N2 C9 C10 109.13(19) . .
O3 C9 N2 124.0(2) . .
O3 C9 C10 126.8(2) . .
N2 C8 C7 112.19(19) . .
O2 C7 C8 109.79(17) . .
C1 C2 C3 105.37(19) . .
N1 C4 C3 104.30(18) . .
C9 C10 C11 104.71(19) . .
C10 C11 C12 105.13(18) . .
N2 C12 C11 103.37(18) . .
C4 C3 C2 106.8(2) . .

loop_
_geom_bond_atom_site_label_1
_geom_bond_atom_site_label_2
_geom_bond_distance
_geom_bond_site_symmetry_2
Ca1 O1S 2.3886(16) .
Ca1 O4S 2.4148(15) .
Ca1 O1 2.3523(15) .
Ca1 O5S 2.4239(16) .
Ca1 O2S 2.4447(16) .
Ca1 O3S 2.4108(17) .
Ca1 O3 2.3229(16) 1_445
O1 C1 1.250(3) .
O2 C6 1.435(3) .
O2 C7 1.427(3) .
N1 C1 1.332(3) .
N1 C5 1.456(3) .
N1 C4 1.464(3) .
N2 C9 1.336(3) .
N2 C8 1.455(3) .
N2 C12 1.466(3) .
O3 Ca1 2.3229(16) 1_665
O3 C9 1.235(3) .
C6 C5 1.512(3) .
C1 C2 1.502(3) .
C9 C10 1.505(3) .
C8 C7 1.509(3) .
C2 C3 1.507(3) .
C4 C3 1.506(3) .
C10 C11 1.530(3) .
C11 C12 1.535(3) .

loop_
_geom_hbond_atom_site_label_D
_geom_hbond_atom_site_label_H
_geom_hbond_atom_site_label_A
_geom_hbond_distance_DH
_geom_hbond_distance_HA
_geom_hbond_distance_DA
_geom_hbond_angle_DHA
O5S H5SB O6S 0.88 1.98 2.741(2) 143.2
